data_7107729
loop_
_publ_author_name
'Jennifer A. Garden'
'Alan R. Kennedy'
'Robert E. Mulvey'
'Stuart D. Robertson'

_publ_section_title
;
 Ambient temperature zincation of N-Boc pyrrolidine and its solvent
 dependency
;
_journal_name_full Chem.Commun.
_journal_page_first 5265
_journal_paper_doi 10.1039/c2cc31793a
_journal_volume 48
_journal_year 2012
_chemical_formula_moiety 'C28 H59 N4 Na1 O2 Zn1'
_chemical_formula_sum 'C28 H59 N4 Na O2 Zn'
_chemical_formula_weight 572.15
_chemical_name_systematic
;
?
;
_space_group_IT_number 61
_symmetry_cell_setting orthorhombic
_symmetry_space_group_name_Hall '-P 2ac 2ab'
_symmetry_space_group_name_H-M 'P b c a'
_atom_sites_solution_hydrogens geom
_atom_sites_solution_primary direct
_atom_sites_solution_secondary difmap
_audit_creation_method SHELXL-97
_cell_angle_alpha 90.00
_cell_angle_beta 90.00
_cell_angle_gamma 90.00
_cell_formula_units_Z 8
_cell_length_a 16.8528(6)
_cell_length_b 19.2437(5)
_cell_length_c 20.3447(5)
_cell_measurement_reflns_used 10839
_cell_measurement_temperature 123(2)
_cell_measurement_theta_max 30.2714
_cell_measurement_theta_min 3.1329
_cell_volume 6598.0(3)
_computing_cell_refinement
;
CrysAlisPro, Oxford Diffraction Ltd.,
Version 1.171.34.40 (release 27-08-2010 CrysAlis171 .NET)
(compiled Aug 27 2010,11:50:40)
;
_computing_data_reduction
;
CrysAlisPro, Oxford Diffraction Ltd.,
Version 1.171.34.40 (release 27-08-2010 CrysAlis171 .NET)
(compiled Aug 27 2010,11:50:40)
;
_computing_structure_refinement 'SHELXL-97 (Sheldrick, 2008)'
_diffrn_ambient_temperature 123(2)
_diffrn_measured_fraction_theta_full 0.998
_diffrn_measured_fraction_theta_max 0.998
_diffrn_measurement_device_type 'Oxford Driffraction Xcalibur E'
_diffrn_measurement_method 'omega scans'
_diffrn_radiation_monochromator graphite
_diffrn_radiation_source 'Enhance (Mo) X-ray Source'
_diffrn_radiation_type 'Mo K\a'
_diffrn_radiation_wavelength 0.71073
_diffrn_reflns_av_R_equivalents 0.0568
_diffrn_reflns_av_sigmaI/netI 0.0684
_diffrn_reflns_limit_h_max 17
_diffrn_reflns_limit_h_min -22
_diffrn_reflns_limit_k_max 21
_diffrn_reflns_limit_k_min -25
_diffrn_reflns_limit_l_max 26
_diffrn_reflns_limit_l_min -26
_diffrn_reflns_number 26669
_diffrn_reflns_theta_full 27.00
_diffrn_reflns_theta_max 28.00
_diffrn_reflns_theta_min 3.14
_exptl_absorpt_coefficient_mu 0.785
_exptl_absorpt_correction_T_max 1.00000
_exptl_absorpt_correction_T_min 0.32258
_exptl_absorpt_correction_type multi-scan
_exptl_absorpt_process_details
;
CrysAlisPro, Oxford Diffraction Ltd.,
Version 1.171.34.40 (release 27-08-2010 CrysAlis171 .NET)
(compiled Aug 27 2010,11:50:40)
Empirical absorption correction using spherical harmonics,
implemented in SCALE3 ABSPACK scaling algorithm.
;
_exptl_crystal_colour colourless
_exptl_crystal_density_diffrn 1.152
_exptl_crystal_density_method 'not measured'
_exptl_crystal_description prism
_exptl_crystal_F_000 2496
_exptl_crystal_size_max 0.6
_exptl_crystal_size_mid 0.6
_exptl_crystal_size_min 0.4
_refine_diff_density_max 0.700
_refine_diff_density_min -0.401
_refine_diff_density_rms 0.064
_refine_ls_extinction_method none
_refine_ls_goodness_of_fit_ref 1.026
_refine_ls_hydrogen_treatment mixed
_refine_ls_matrix_type full
_refine_ls_number_parameters 354
_refine_ls_number_reflns 7941
_refine_ls_number_restraints 0
_refine_ls_restrained_S_all 1.026
_refine_ls_R_factor_all 0.0816
_refine_ls_R_factor_gt 0.0425
_refine_ls_shift/su_max 0.001
_refine_ls_shift/su_mean 0.000
_refine_ls_structure_factor_coef Fsqd
_refine_ls_weighting_details 'calc w=1/[\s^2^(Fo^2^)+(0.0333P)^2^+0.0460P] where P=(Fo^2^+2Fc^2^)/3'
_refine_ls_weighting_scheme calc
_refine_ls_wR_factor_gt 0.0819
_refine_ls_wR_factor_ref 0.0949
_reflns_number_gt 5320
_reflns_number_total 7941
_reflns_threshold_expression >2\s(I)
_cod_data_source_file c2cc31793a.txt
_cod_data_source_block jag133
_cod_original_formula_sum 'C28 H59 N4 Na1 O2 Zn1'
_cod_database_code 7107729

loop_
_symmetry_equiv_pos_as_xyz
'x, y, z'
'-x+1/2, -y, z+1/2'
'x+1/2, -y+1/2, -z'
'-x, y+1/2, -z+1/2'
'-x, -y, -z'
'x-1/2, y, -z-1/2'
'-x-1/2, y-1/2, z'
'x, -y-1/2, z-1/2'

loop_
_atom_site_label
_atom_site_type_symbol
_atom_site_fract_x
_atom_site_fract_y
_atom_site_fract_z
_atom_site_U_iso_or_equiv
_atom_site_adp_type
_atom_site_occupancy
_atom_site_symmetry_multiplicity
_atom_site_calc_flag
_atom_site_refinement_flags
Zn1 Zn 0.057392(16) 0.218218(11) 0.553240(11) 0.01991(8) Uani 1 1 d .
Na1 Na 0.13582(5) 0.30928(4) 0.65521(4) 0.02053(19) Uani 1 1 d .
O1 O 0.16536(9) 0.32826(7) 0.54599(7) 0.0250(3) Uani 1 1 d .
N4 N 0.08458(11) 0.19046(8) 0.64712(8) 0.0202(4) Uani 1 1 d .
O2 O 0.15609(9) 0.40288(7) 0.45872(7) 0.0264(4) Uani 1 1 d .
C8 C 0.00022(14) 0.31429(10) 0.54930(11) 0.0221(5) Uani 1 1 d .
N1 N 0.04654(11) 0.36090(8) 0.50513(8) 0.0202(4) Uani 1 1 d .
N3 N 0.25647(11) 0.35355(9) 0.71993(9) 0.0282(4) Uani 1 1 d .
C10 C 0.24280(14) 0.40979(11) 0.45136(11) 0.0275(5) Uani 1 1 d .
N2 N 0.09699(12) 0.42516(8) 0.69868(9) 0.0235(4) Uani 1 1 d .
C26 C 0.15457(14) 0.14448(10) 0.65594(11) 0.0275(5) Uani 1 1 d .
C2 C 0.05388(17) 0.21533(12) 0.40908(11) 0.0405(7) Uani 1 1 d .
H2A H -0.0008 0.2322 0.4131 0.061 Uiso 1 1 calc R
H2B H 0.0600 0.1905 0.3673 0.061 Uiso 1 1 calc R
H2C H 0.0906 0.2548 0.4103 0.061 Uiso 1 1 calc R
C7 C -0.08280(14) 0.31993(11) 0.51896(12) 0.0299(6) Uani 1 1 d .
H7A H -0.1243 0.3143 0.5530 0.036 Uiso 1 1 calc R
H7B H -0.0906 0.2841 0.4847 0.036 Uiso 1 1 calc R
C9 C 0.12516(14) 0.36156(10) 0.50605(10) 0.0209(5) Uani 1 1 d .
C16 C 0.15824(15) 0.44628(11) 0.74572(11) 0.0320(6) Uani 1 1 d .
H16A H 0.1476 0.4235 0.7885 0.038 Uiso 1 1 calc R
H16B H 0.1548 0.4971 0.7525 0.038 Uiso 1 1 calc R
C21 C -0.03101(16) 0.10678(11) 0.66294(13) 0.0371(6) Uani 1 1 d .
H21A H -0.0394 0.1101 0.6154 0.056 Uiso 1 1 calc R
H21B H -0.0824 0.1042 0.6853 0.056 Uiso 1 1 calc R
H21C H -0.0001 0.0650 0.6729 0.056 Uiso 1 1 calc R
C5 C -0.00306(14) 0.40163(11) 0.46007(12) 0.0294(5) Uani 1 1 d .
H5A H -0.0004 0.3829 0.4148 0.035 Uiso 1 1 calc R
H5B H 0.0132 0.4511 0.4596 0.035 Uiso 1 1 calc R
C4 C 0.15544(19) 0.13822(14) 0.45335(12) 0.0542(9) Uani 1 1 d .
H4A H 0.1701 0.1054 0.4881 0.081 Uiso 1 1 calc R
H4B H 0.1933 0.1769 0.4529 0.081 Uiso 1 1 calc R
H4C H 0.1565 0.1145 0.4107 0.081 Uiso 1 1 calc R
C6 C -0.08594(15) 0.39307(11) 0.48895(13) 0.0336(6) Uani 1 1 d .
H6A H -0.1271 0.3962 0.4544 0.040 Uiso 1 1 calc R
H6B H -0.0966 0.4286 0.5230 0.040 Uiso 1 1 calc R
C12 C 0.27722(16) 0.44281(12) 0.51268(11) 0.0385(6) Uani 1 1 d .
H12A H 0.2720 0.4106 0.5497 0.058 Uiso 1 1 calc R
H12B H 0.2485 0.4859 0.5225 0.058 Uiso 1 1 calc R
H12C H 0.3334 0.4533 0.5054 0.058 Uiso 1 1 calc R
C23 C 0.03638(15) 0.16275(12) 0.75983(11) 0.0329(6) Uani 1 1 d .
H23A H 0.0499 0.2087 0.7785 0.039 Uiso 1 1 calc R
H23B H -0.0106 0.1450 0.7838 0.039 Uiso 1 1 calc R
C20 C -0.04594(14) 0.23138(11) 0.68482(12) 0.0311(6) Uani 1 1 d .
H20A H -0.0652 0.2371 0.6397 0.047 Uiso 1 1 calc R
H20B H -0.0206 0.2746 0.6994 0.047 Uiso 1 1 calc R
H20C H -0.0906 0.2205 0.7138 0.047 Uiso 1 1 calc R
C1 C 0.07234(16) 0.16599(11) 0.46623(11) 0.0316(6) Uani 1 1 d .
C27 C 0.14678(17) 0.07107(10) 0.62625(12) 0.0389(7) Uani 1 1 d .
H27A H 0.1152 0.0418 0.6557 0.058 Uiso 1 1 calc R
H27B H 0.1997 0.0507 0.6208 0.058 Uiso 1 1 calc R
H27C H 0.1206 0.0741 0.5833 0.058 Uiso 1 1 calc R
C22 C 0.01471(14) 0.17185(10) 0.68717(11) 0.0241(5) Uani 1 1 d .
C11 C 0.25070(16) 0.46057(12) 0.39467(11) 0.0399(7) Uani 1 1 d .
H11A H 0.2220 0.5034 0.4052 0.060 Uiso 1 1 calc R
H11B H 0.2284 0.4398 0.3548 0.060 Uiso 1 1 calc R
H11C H 0.3069 0.4713 0.3875 0.060 Uiso 1 1 calc R
C15 C 0.09474(16) 0.47288(10) 0.64240(12) 0.0351(6) Uani 1 1 d .
H15A H 0.1464 0.4728 0.6203 0.053 Uiso 1 1 calc R
H15B H 0.0826 0.5199 0.6578 0.053 Uiso 1 1 calc R
H15C H 0.0537 0.4577 0.6115 0.053 Uiso 1 1 calc R
C14 C 0.01946(16) 0.42499(12) 0.73053(13) 0.0395(6) Uani 1 1 d .
H14A H -0.0212 0.4112 0.6987 0.059 Uiso 1 1 calc R
H14B H 0.0076 0.4717 0.7471 0.059 Uiso 1 1 calc R
H14C H 0.0199 0.3920 0.7672 0.059 Uiso 1 1 calc R
C25 C 0.17547(15) 0.13724(12) 0.72927(11) 0.0337(6) Uani 1 1 d .
H25A H 0.2192 0.1033 0.7340 0.040 Uiso 1 1 calc R
H25B H 0.1946 0.1826 0.7459 0.040 Uiso 1 1 calc R
C17 C 0.24108(15) 0.42826(11) 0.72402(12) 0.0351(6) Uani 1 1 d .
H17A H 0.2507 0.4493 0.6803 0.042 Uiso 1 1 calc R
H17B H 0.2793 0.4492 0.7552 0.042 Uiso 1 1 calc R
C19 C 0.26116(17) 0.32325(12) 0.78594(12) 0.0395(6) Uani 1 1 d .
H19A H 0.2762 0.2742 0.7826 0.059 Uiso 1 1 calc R
H19B H 0.2094 0.3271 0.8076 0.059 Uiso 1 1 calc R
H19C H 0.3011 0.3483 0.8118 0.059 Uiso 1 1 calc R
C24 C 0.10535(16) 0.11357(13) 0.77109(12) 0.0389(6) Uani 1 1 d .
H24A H 0.0899 0.0657 0.7588 0.047 Uiso 1 1 calc R
H24B H 0.1204 0.1137 0.8181 0.047 Uiso 1 1 calc R
C28 C 0.22478(18) 0.17915(14) 0.62212(15) 0.0406(7) Uani 1 1 d .
C18 C 0.33268(15) 0.34229(14) 0.68686(13) 0.0464(7) Uani 1 1 d .
H18A H 0.3446 0.2925 0.6859 0.070 Uiso 1 1 calc R
H18B H 0.3747 0.3668 0.7108 0.070 Uiso 1 1 calc R
H18C H 0.3297 0.3601 0.6418 0.070 Uiso 1 1 calc R
C13 C 0.27895(18) 0.34042(12) 0.43476(15) 0.0573(9) Uani 1 1 d .
H13A H 0.2726 0.3087 0.4721 0.086 Uiso 1 1 calc R
H13B H 0.3355 0.3464 0.4252 0.086 Uiso 1 1 calc R
H13C H 0.2523 0.3209 0.3961 0.086 Uiso 1 1 calc R
C3 C 0.0130(2) 0.10603(14) 0.46214(13) 0.0703(11) Uani 1 1 d .
H3A H -0.0411 0.1242 0.4663 0.106 Uiso 1 1 calc R
H3B H 0.0233 0.0730 0.4978 0.106 Uiso 1 1 calc R
H3C H 0.0187 0.0825 0.4197 0.106 Uiso 1 1 calc R
H1 H -0.0002(13) 0.3366(9) 0.5934(11) 0.020(5) Uiso 1 1 d .
H2 H 0.2202(16) 0.1863(12) 0.5771(13) 0.040(7) Uiso 1 1 d .
H3 H 0.2714(16) 0.1533(12) 0.6275(13) 0.050(8) Uiso 1 1 d .
H4 H 0.2377(15) 0.2264(12) 0.6447(13) 0.049(8) Uiso 1 1 d .

loop_
_atom_site_aniso_label
_atom_site_aniso_U_11
_atom_site_aniso_U_22
_atom_site_aniso_U_33
_atom_site_aniso_U_23
_atom_site_aniso_U_13
_atom_site_aniso_U_12
Zn1 0.02730(15) 0.01662(12) 0.01581(11) 0.00078(10) 0.00005(13) 0.00091(10)
Na1 0.0231(5) 0.0194(4) 0.0191(4) 0.0001(3) -0.0008(4) 0.0006(3)
O1 0.0239(9) 0.0297(7) 0.0215(7) 0.0070(7) 0.0007(8) 0.0036(7)
N4 0.0232(10) 0.0182(8) 0.0191(8) 0.0022(7) -0.0008(9) 0.0050(7)
O2 0.0287(9) 0.0293(7) 0.0211(7) 0.0084(6) -0.0023(8) -0.0086(7)
C8 0.0258(13) 0.0199(10) 0.0207(10) 0.0014(9) 0.0016(11) -0.0006(9)
N1 0.0250(11) 0.0167(8) 0.0189(9) 0.0048(7) -0.0018(9) -0.0001(7)
N3 0.0224(11) 0.0390(10) 0.0232(9) 0.0007(8) -0.0036(10) -0.0010(9)
C10 0.0267(13) 0.0303(11) 0.0255(11) 0.0010(10) 0.0047(12) -0.0095(10)
N2 0.0279(11) 0.0202(8) 0.0224(9) -0.0012(7) -0.0029(10) 0.0020(8)
C26 0.0338(14) 0.0243(10) 0.0245(11) 0.0030(9) 0.0010(12) 0.0123(10)
C2 0.066(2) 0.0370(13) 0.0182(10) -0.0023(10) 0.0004(14) 0.0073(13)
C7 0.0254(13) 0.0285(11) 0.0358(13) 0.0049(10) -0.0024(13) -0.0016(10)
C9 0.0279(14) 0.0170(9) 0.0178(10) -0.0007(8) 0.0006(11) -0.0011(9)
C16 0.0428(16) 0.0268(11) 0.0266(11) -0.0051(10) -0.0092(13) -0.0002(11)
C21 0.0431(16) 0.0320(12) 0.0363(13) 0.0108(11) -0.0085(14) -0.0074(11)
C5 0.0327(14) 0.0241(10) 0.0315(12) 0.0076(10) -0.0092(13) -0.0010(10)
C4 0.090(3) 0.0506(15) 0.0226(12) 0.0027(12) 0.0141(17) 0.0309(16)
C6 0.0285(14) 0.0299(11) 0.0422(14) 0.0086(11) -0.0114(14) 0.0026(10)
C12 0.0357(15) 0.0505(14) 0.0294(12) 0.0054(12) -0.0053(14) -0.0139(13)
C23 0.0344(15) 0.0441(13) 0.0202(11) 0.0054(10) 0.0018(12) 0.0001(12)
C20 0.0257(14) 0.0373(12) 0.0302(12) 0.0055(10) 0.0079(12) 0.0009(10)
C1 0.0533(18) 0.0227(10) 0.0187(10) -0.0004(9) 0.0036(12) 0.0002(11)
C27 0.0614(19) 0.0266(11) 0.0287(12) 0.0018(10) 0.0012(15) 0.0201(12)
C22 0.0278(14) 0.0234(10) 0.0211(10) 0.0044(9) -0.0015(11) -0.0034(9)
C11 0.0460(17) 0.0486(14) 0.0251(11) 0.0049(11) -0.0006(14) -0.0257(13)
C15 0.0505(17) 0.0253(11) 0.0296(12) 0.0041(10) -0.0091(14) 0.0021(11)
C14 0.0404(16) 0.0382(13) 0.0399(15) -0.0092(12) 0.0060(15) 0.0109(12)
C25 0.0340(16) 0.0367(12) 0.0303(12) 0.0028(11) -0.0055(13) 0.0087(11)
C17 0.0348(16) 0.0361(12) 0.0344(13) 0.0030(11) -0.0108(14) -0.0105(11)
C19 0.0416(17) 0.0461(14) 0.0308(13) 0.0070(11) -0.0018(14) 0.0034(13)
C24 0.0451(17) 0.0506(14) 0.0211(11) 0.0086(11) -0.0063(14) 0.0041(13)
C28 0.0332(16) 0.0433(15) 0.0452(16) 0.0107(14) 0.0085(16) 0.0185(13)
C18 0.0258(15) 0.0770(18) 0.0365(14) 0.0035(14) -0.0013(14) -0.0003(14)
C13 0.059(2) 0.0375(14) 0.075(2) -0.0038(14) 0.041(2) -0.0020(14)
C3 0.127(3) 0.0553(17) 0.0285(14) -0.0115(13) 0.003(2) -0.045(2)

loop_
_atom_type_symbol
_atom_type_description
_atom_type_scat_dispersion_real
_atom_type_scat_dispersion_imag
_atom_type_scat_source
C C 0.0033 0.0016 'International Tables Vol C Tables 4.2.6.8 and 6.1.1.4'
H H 0.0000 0.0000 'International Tables Vol C Tables 4.2.6.8 and 6.1.1.4'
N N 0.0061 0.0033 'International Tables Vol C Tables 4.2.6.8 and 6.1.1.4'
Na Na 0.0362 0.0249 'International Tables Vol C Tables 4.2.6.8 and 6.1.1.4'
O O 0.0106 0.0060 'International Tables Vol C Tables 4.2.6.8 and 6.1.1.4'
Zn Zn 0.2839 1.4301 'International Tables Vol C Tables 4.2.6.8 and 6.1.1.4'

loop_
_geom_angle_atom_site_label_1
_geom_angle_atom_site_label_2
_geom_angle_atom_site_label_3
_geom_angle
N4 Zn1 C1 130.81(8)
N4 Zn1 C8 111.87(7)
C1 Zn1 C8 117.24(9)
N4 Zn1 Na1 53.79(5)
C1 Zn1 Na1 145.42(8)
C8 Zn1 Na1 73.40(6)
O1 Na1 N4 99.15(6)
O1 Na1 N2 104.92(6)
N4 Na1 N2 140.19(7)
O1 Na1 N3 105.70(6)
N4 Na1 N3 128.56(6)
N2 Na1 N3 74.25(6)
O1 Na1 C28 78.91(7)
N4 Na1 C28 51.76(7)
N2 Na1 C28 164.03(9)
N3 Na1 C28 89.79(8)
O1 Na1 Zn1 61.61(4)
N4 Na1 Zn1 42.09(4)
N2 Na1 Zn1 130.50(5)
N3 Na1 Zn1 153.03(5)
C28 Na1 Zn1 65.14(7)
O1 Na1 H1 72.6(5)
N4 Na1 H1 81.3(4)
N2 Na1 H1 76.4(4)
N3 Na1 H1 149.0(4)
C28 Na1 H1 119.3(4)
Zn1 Na1 H1 54.2(4)
O1 Na1 H4 82.1(6)
N4 Na1 H4 67.6(6)
N2 Na1 H4 146.3(6)
N3 Na1 H4 72.2(6)
C28 Na1 H4 17.8(6)
Zn1 Na1 H4 82.2(6)
H1 Na1 H4 135.9(8)
C9 O1 Na1 126.64(14)
C22 N4 C26 114.97(15)
C22 N4 Zn1 113.71(13)
C26 N4 Zn1 116.65(13)
C22 N4 Na1 118.07(12)
C26 N4 Na1 105.54(13)
Zn1 N4 Na1 84.12(6)
C9 O2 C10 120.45(17)
N1 C8 C7 101.11(16)
N1 C8 Zn1 108.34(14)
C7 C8 Zn1 119.99(14)
N1 C8 H1 106.7(11)
C7 C8 H1 109.1(13)
Zn1 C8 H1 110.5(11)
C9 N1 C5 124.97(18)
C9 N1 C8 121.40(17)
C5 N1 C8 113.56(18)
C17 N3 C18 109.07(19)
C17 N3 C19 110.38(18)
C18 N3 C19 108.32(19)
C17 N3 Na1 102.40(13)
C18 N3 Na1 114.16(14)
C19 N3 Na1 112.36(15)
O2 C10 C13 110.11(18)
O2 C10 C12 109.48(19)
C13 C10 C12 113.7(2)
O2 C10 C11 102.83(19)
C13 C10 C11 111.4(2)
C12 C10 C11 108.78(17)
C14 N2 C16 109.98(18)
C14 N2 C15 108.95(19)
C16 N2 C15 110.74(17)
C14 N2 Na1 113.06(13)
C16 N2 Na1 107.19(12)
C15 N2 Na1 106.87(13)
N4 C26 C28 107.54(17)
N4 C26 C25 110.66(18)
C28 C26 C25 107.4(2)
N4 C26 C27 115.5(2)
C28 C26 C27 106.9(2)
C25 C26 C27 108.44(18)
C1 C2 H2A 109.5
C1 C2 H2B 109.5
H2A C2 H2B 109.5
C1 C2 H2C 109.5
H2A C2 H2C 109.5
H2B C2 H2C 109.5
C8 C7 C6 104.87(18)
C8 C7 H7A 110.8
C6 C7 H7A 110.8
C8 C7 H7B 110.8
C6 C7 H7B 110.8
H7A C7 H7B 108.8
O1 C9 N1 123.5(2)
O1 C9 O2 124.1(2)
N1 C9 O2 112.38(19)
N2 C16 C17 113.46(18)
N2 C16 H16A 108.9
C17 C16 H16A 108.9
N2 C16 H16B 108.9
C17 C16 H16B 108.9
H16A C16 H16B 107.7
C22 C21 H21A 109.5
C22 C21 H21B 109.5
H21A C21 H21B 109.5
C22 C21 H21C 109.5
H21A C21 H21C 109.5
H21B C21 H21C 109.5
N1 C5 C6 102.91(17)
N1 C5 H5A 111.2
C6 C5 H5A 111.2
N1 C5 H5B 111.2
C6 C5 H5B 111.2
H5A C5 H5B 109.1
C1 C4 H4A 109.5
C1 C4 H4B 109.5
H4A C4 H4B 109.5
C1 C4 H4C 109.5
H4A C4 H4C 109.5
H4B C4 H4C 109.5
C5 C6 C7 102.76(18)
C5 C6 H6A 111.2
C7 C6 H6A 111.2
C5 C6 H6B 111.2
C7 C6 H6B 111.2
H6A C6 H6B 109.1
C10 C12 H12A 109.5
C10 C12 H12B 109.5
H12A C12 H12B 109.5
C10 C12 H12C 109.5
H12A C12 H12C 109.5
H12B C12 H12C 109.5
C24 C23 C22 113.6(2)
C24 C23 H23A 108.9
C22 C23 H23A 108.9
C24 C23 H23B 108.9
C22 C23 H23B 108.9
H23A C23 H23B 107.7
C22 C20 H20A 109.5
C22 C20 H20B 109.5
H20A C20 H20B 109.5
C22 C20 H20C 109.5
H20A C20 H20C 109.5
H20B C20 H20C 109.5
C4 C1 C3 109.1(2)
C4 C1 C2 105.9(2)
C3 C1 C2 107.1(2)
C4 C1 Zn1 115.71(18)
C3 C1 Zn1 109.66(17)
C2 C1 Zn1 109.03(14)
C26 C27 H27A 109.5
C26 C27 H27B 109.5
H27A C27 H27B 109.5
C26 C27 H27C 109.5
H27A C27 H27C 109.5
H27B C27 H27C 109.5
N4 C22 C23 111.71(19)
N4 C22 C20 109.44(16)
C23 C22 C20 105.90(18)
N4 C22 C21 114.63(18)
C23 C22 C21 109.43(18)
C20 C22 C21 105.18(19)
C10 C11 H11A 109.5
C10 C11 H11B 109.5
H11A C11 H11B 109.5
C10 C11 H11C 109.5
H11A C11 H11C 109.5
H11B C11 H11C 109.5
N2 C15 H15A 109.5
N2 C15 H15B 109.5
H15A C15 H15B 109.5
N2 C15 H15C 109.5
H15A C15 H15C 109.5
H15B C15 H15C 109.5
N2 C14 H14A 109.5
N2 C14 H14B 109.5
H14A C14 H14B 109.5
N2 C14 H14C 109.5
H14A C14 H14C 109.5
H14B C14 H14C 109.5
C24 C25 C26 113.0(2)
C24 C25 H25A 109.0
C26 C25 H25A 109.0
C24 C25 H25B 109.0
C26 C25 H25B 109.0
H25A C25 H25B 107.8
N3 C17 C16 114.05(19)
N3 C17 H17A 108.7
C16 C17 H17A 108.7
N3 C17 H17B 108.7
C16 C17 H17B 108.7
H17A C17 H17B 107.6
N3 C19 H19A 109.5
N3 C19 H19B 109.5
H19A C19 H19B 109.5
N3 C19 H19C 109.5
H19A C19 H19C 109.5
H19B C19 H19C 109.5
C23 C24 C25 108.85(19)
C23 C24 H24A 109.9
C25 C24 H24A 109.9
C23 C24 H24B 109.9
C25 C24 H24B 109.9
H24A C24 H24B 108.3
C26 C28 Na1 82.87(14)
C26 C28 H2 116.5(18)
Na1 C28 H2 93.2(15)
C26 C28 H3 111.5(16)
Na1 C28 H3 146.9(16)
H2 C28 H3 105(2)
C26 C28 H4 110.3(14)
H2 C28 H4 109(2)
H3 C28 H4 104(2)
N3 C18 H18A 109.5
N3 C18 H18B 109.5
H18A C18 H18B 109.5
N3 C18 H18C 109.5
H18A C18 H18C 109.5
H18B C18 H18C 109.5
C10 C13 H13A 109.5
C10 C13 H13B 109.5
H13A C13 H13B 109.5
C10 C13 H13C 109.5
H13A C13 H13C 109.5
H13B C13 H13C 109.5
C1 C3 H3A 109.5
C1 C3 H3B 109.5
H3A C3 H3B 109.5
C1 C3 H3C 109.5
H3A C3 H3C 109.5
H3B C3 H3C 109.5

loop_
_geom_bond_atom_site_label_1
_geom_bond_atom_site_label_2
_geom_bond_distance
Zn1 N4 2.0354(17)
Zn1 C1 2.051(2)
Zn1 C8 2.086(2)
Zn1 Na1 3.0203(8)
Na1 O1 2.3063(16)
Na1 N4 2.4498(17)
Na1 N2 2.4865(17)
Na1 N3 2.568(2)
Na1 C28 2.995(3)
Na1 H1 2.67(2)
Na1 H4 2.35(2)
O1 C9 1.237(2)
N4 C22 1.476(3)
N4 C26 1.485(3)
O2 C9 1.353(2)
O2 C10 1.475(3)
C8 N1 1.490(3)
C8 C7 1.533(3)
C8 H1 1.00(2)
N1 C9 1.325(3)
N1 C5 1.467(3)
N3 C17 1.463(3)
N3 C18 1.466(3)
N3 C19 1.466(3)
C10 C13 1.506(3)
C10 C12 1.515(3)
C10 C11 1.518(3)
N2 C14 1.459(3)
N2 C16 1.465(3)
N2 C15 1.468(3)
C26 C28 1.523(4)
C26 C25 1.539(3)
C26 C27 1.542(3)
C2 C1 1.533(3)
C2 H2A 0.9800
C2 H2B 0.9800
C2 H2C 0.9800
C7 C6 1.535(3)
C7 H7A 0.9900
C7 H7B 0.9900
C16 C17 1.505(3)
C16 H16A 0.9900
C16 H16B 0.9900
C21 C22 1.551(3)
C21 H21A 0.9800
C21 H21B 0.9800
C21 H21C 0.9800
C5 C6 1.524(3)
C5 H5A 0.9900
C5 H5B 0.9900
C4 C1 1.522(4)
C4 H4A 0.9800
C4 H4B 0.9800
C4 H4C 0.9800
C6 H6A 0.9900
C6 H6B 0.9900
C12 H12A 0.9800
C12 H12B 0.9800
C12 H12C 0.9800
C23 C24 1.516(3)
C23 C22 1.533(3)
C23 H23A 0.9900
C23 H23B 0.9900
C20 C22 1.536(3)
C20 H20A 0.9800
C20 H20B 0.9800
C20 H20C 0.9800
C1 C3 1.529(4)
C27 H27A 0.9800
C27 H27B 0.9800
C27 H27C 0.9800
C11 H11A 0.9800
C11 H11B 0.9800
C11 H11C 0.9800
C15 H15A 0.9800
C15 H15B 0.9800
C15 H15C 0.9800
C14 H14A 0.9800
C14 H14B 0.9800
C14 H14C 0.9800
C25 C24 1.526(3)
C25 H25A 0.9900
C25 H25B 0.9900
C17 H17A 0.9900
C17 H17B 0.9900
C19 H19A 0.9800
C19 H19B 0.9800
C19 H19C 0.9800
C24 H24A 0.9900
C24 H24B 0.9900
C28 H2 0.93(3)
C28 H3 0.94(3)
C28 H4 1.04(2)
C18 H18A 0.9800
C18 H18B 0.9800
C18 H18C 0.9800
C13 H13A 0.9800
C13 H13B 0.9800
C13 H13C 0.9800
C3 H3A 0.9800
C3 H3B 0.9800
C3 H3C 0.9800

loop_
_geom_torsion_atom_site_label_1
_geom_torsion_atom_site_label_2
_geom_torsion_atom_site_label_3
_geom_torsion_atom_site_label_4
_geom_torsion
N4 Zn1 Na1 O1 150.23(8)
C1 Zn1 Na1 O1 38.82(12)
C8 Zn1 Na1 O1 -75.34(8)
C1 Zn1 Na1 N4 -111.41(13)
C8 Zn1 Na1 N4 134.43(9)
N4 Zn1 Na1 N2 -124.17(9)
C1 Zn1 Na1 N2 124.43(13)
C8 Zn1 Na1 N2 10.27(9)
N4 Zn1 Na1 N3 82.81(13)
C1 Zn1 Na1 N3 -28.59(16)
C8 Zn1 Na1 N3 -142.75(13)
N4 Zn1 Na1 C28 59.68(9)
C1 Zn1 Na1 C28 -51.72(13)
C8 Zn1 Na1 C28 -165.88(9)
N4 Na1 O1 C9 101.02(17)
N2 Na1 O1 C9 -47.00(18)
N3 Na1 O1 C9 -124.47(16)
C28 Na1 O1 C9 148.91(18)
Zn1 Na1 O1 C9 81.32(16)
C1 Zn1 N4 C22 -106.15(15)
C8 Zn1 N4 C22 70.61(14)
Na1 Zn1 N4 C22 118.12(13)
C1 Zn1 N4 C26 31.27(19)
C8 Zn1 N4 C26 -151.97(14)
Na1 Zn1 N4 C26 -104.46(15)
C1 Zn1 N4 Na1 135.73(10)
C8 Zn1 N4 Na1 -47.51(9)
O1 Na1 N4 C22 -140.03(14)
N2 Na1 N4 C22 -13.11(19)
N3 Na1 N4 C22 101.36(15)
C28 Na1 N4 C22 151.99(17)
Zn1 Na1 N4 C22 -113.77(16)
O1 Na1 N4 C26 89.80(13)
N2 Na1 N4 C26 -143.27(13)
N3 Na1 N4 C26 -28.81(16)
C28 Na1 N4 C26 21.83(13)
Zn1 Na1 N4 C26 116.06(14)
O1 Na1 N4 Zn1 -26.26(7)
N2 Na1 N4 Zn1 100.67(10)
N3 Na1 N4 Zn1 -144.87(7)
C28 Na1 N4 Zn1 -94.24(10)
N4 Zn1 C8 N1 123.68(14)
C1 Zn1 C8 N1 -59.08(17)
Na1 Zn1 C8 N1 85.30(14)
N4 Zn1 C8 C7 -121.13(17)
C1 Zn1 C8 C7 56.1(2)
Na1 Zn1 C8 C7 -159.51(18)
C7 C8 N1 C9 -167.31(18)
Zn1 C8 N1 C9 -40.3(2)
C7 C8 N1 C5 9.8(2)
Zn1 C8 N1 C5 136.83(15)
O1 Na1 N3 C17 82.63(14)
N4 Na1 N3 C17 -161.57(13)
N2 Na1 N3 C17 -18.83(13)
C28 Na1 N3 C17 161.05(14)
Zn1 Na1 N3 C17 140.17(13)
O1 Na1 N3 C18 -35.09(16)
N4 Na1 N3 C18 80.71(17)
N2 Na1 N3 C18 -136.55(16)
C28 Na1 N3 C18 43.33(16)
Zn1 Na1 N3 C18 22.4(2)
O1 Na1 N3 C19 -158.95(14)
N4 Na1 N3 C19 -43.14(18)
N2 Na1 N3 C19 99.60(15)
C28 Na1 N3 C19 -80.53(15)
Zn1 Na1 N3 C19 -101.41(17)
C9 O2 C10 C13 62.0(3)
C9 O2 C10 C12 -63.6(2)
C9 O2 C10 C11 -179.17(17)
O1 Na1 N2 C14 125.87(15)
N4 Na1 N2 C14 0.6(2)
N3 Na1 N2 C14 -131.67(16)
C28 Na1 N2 C14 -132.1(3)
Zn1 Na1 N2 C14 60.68(16)
O1 Na1 N2 C16 -112.77(14)
N4 Na1 N2 C16 122.00(15)
N3 Na1 N2 C16 -10.31(13)
C28 Na1 N2 C16 -10.8(3)
Zn1 Na1 N2 C16 -177.96(12)
O1 Na1 N2 C15 6.00(16)
N4 Na1 N2 C15 -119.23(16)
N3 Na1 N2 C15 108.46(16)
C28 Na1 N2 C15 108.0(3)
Zn1 Na1 N2 C15 -59.19(17)
C22 N4 C26 C28 -169.0(2)
Zn1 N4 C26 C28 54.1(2)
Na1 N4 C26 C28 -37.0(2)
C22 N4 C26 C25 -51.9(2)
Zn1 N4 C26 C25 171.22(15)
Na1 N4 C26 C25 80.04(18)
C22 N4 C26 C27 71.8(2)
Zn1 N4 C26 C27 -65.1(2)
Na1 N4 C26 C27 -156.28(16)
N1 C8 C7 C6 -29.8(2)
Zn1 C8 C7 C6 -148.72(17)
Na1 O1 C9 N1 -37.2(3)
Na1 O1 C9 O2 142.49(16)
C5 N1 C9 O1 177.69(19)
C8 N1 C9 O1 -5.5(3)
C5 N1 C9 O2 -2.0(3)
C8 N1 C9 O2 174.80(16)
C10 O2 C9 O1 1.0(3)
C10 O2 C9 N1 -179.31(17)
C14 N2 C16 C17 163.12(18)
C15 N2 C16 C17 -76.4(2)
Na1 N2 C16 C17 39.8(2)
C9 N1 C5 C6 -168.91(19)
C8 N1 C5 C6 14.1(2)
N1 C5 C6 C7 -31.9(2)
C8 C7 C6 C5 39.2(2)
N4 Zn1 C1 C4 -51.9(2)
C8 Zn1 C1 C4 131.52(17)
Na1 Zn1 C1 C4 31.1(2)
N4 Zn1 C1 C3 72.1(2)
C8 Zn1 C1 C3 -104.6(2)
Na1 Zn1 C1 C3 155.02(17)
N4 Zn1 C1 C2 -171.03(15)
C8 Zn1 C1 C2 12.4(2)
Na1 Zn1 C1 C2 -88.1(2)
C26 N4 C22 C23 51.0(2)
Zn1 N4 C22 C23 -170.86(13)
Na1 N4 C22 C23 -74.70(18)
C26 N4 C22 C20 167.93(18)
Zn1 N4 C22 C20 -53.92(19)
Na1 N4 C22 C20 42.2(2)
C26 N4 C22 C21 -74.2(2)
Zn1 N4 C22 C21 63.93(19)
Na1 N4 C22 C21 160.09(14)
C24 C23 C22 N4 -52.0(2)
C24 C23 C22 C20 -171.03(19)
C24 C23 C22 C21 76.1(3)
N4 C26 C25 C24 53.9(2)
C28 C26 C25 C24 171.04(19)
C27 C26 C25 C24 -73.8(2)
C18 N3 C17 C16 169.4(2)
C19 N3 C17 C16 -71.7(3)
Na1 N3 C17 C16 48.1(2)
N2 C16 C17 N3 -65.5(3)
C22 C23 C24 C25 53.4(3)
C26 C25 C24 C23 -54.6(3)
N4 C26 C28 Na1 28.58(16)
C25 C26 C28 Na1 -90.58(15)
C27 C26 C28 Na1 153.20(16)
O1 Na1 C28 C26 -131.77(16)
N4 Na1 C28 C26 -20.62(13)
N2 Na1 C28 C26 122.6(3)
N3 Na1 C28 C26 122.19(15)
Zn1 Na1 C28 C26 -68.08(14)
